data_7239204
loop_
_publ_author_name
'Wong, Wing-Yan'
'Lee, Siu-Fung'
'Chan, Hoi-Shan'
'Mak, Thomas C. W.'
'Wong, Chi-Hin'
'Huang, Lau-Shan'
'Stoddart, J. Fraser'
'Cham-Fai Leung, Ken'

_publ_section_title
;
 Recognition between V- and dumbbell-shaped molecules
;
_journal_issue 48
_journal_name_full 'RSC Advances'
_journal_page_first 26382
_journal_paper_doi 10.1039/c3ra43470b
_journal_volume 3
_journal_year 2013
_chemical_formula_sum 'C19 H13 F2 N3'
_chemical_formula_weight 321.32
_space_group_IT_number 15
_space_group_name_Hall '-C 2yc'
_space_group_name_H-M_alt 'C 1 2/c 1'
_symmetry_cell_setting monoclinic
_symmetry_space_group_name_H-M 'C 1 2/c 1'
_atom_sites_solution_hydrogens geom
_atom_sites_solution_primary direct
_atom_sites_solution_secondary difmap
_audit_creation_method SHELXL-97
_cell_angle_alpha 90.00
_cell_angle_beta 92.850(3)
_cell_angle_gamma 90.00
_cell_formula_units_Z 4
_cell_length_a 35.041(6)
_cell_length_b 6.2652(11)
_cell_length_c 7.1363(12)
_cell_measurement_reflns_used 101
_cell_measurement_temperature 296(2)
_cell_measurement_theta_max 15
_cell_measurement_theta_min 15
_cell_volume 1564.8(5)
_computing_cell_refinement 'BRUKER KAPPA APEXII DUO DIFFRACTOMETER'
_computing_data_collection 'BRUKER KAPPA APEXII DUO DIFFRACTOMETER'
_computing_data_reduction 'BRUKER KAPPA APEXII DUO DIFFRACTOMETER'
_computing_molecular_graphics 'SIEMENS SHELXTL'
_computing_publication_material 'SIEMENS SHELXTL'
_computing_structure_refinement 'SHELXL-97 (Sheldrick, 2008)'
_computing_structure_solution 'SHELXS-97 (Sheldrick, 2008)'
_diffrn_ambient_temperature 296(2)
_diffrn_measured_fraction_theta_full 0.985
_diffrn_measured_fraction_theta_max 0.985
_diffrn_measurement_device_type 'BRUKER KAPPA APEXII DUO DIFFRACTOMETER'
_diffrn_measurement_method 'PHI & OMEGA SCAN'
_diffrn_radiation_monochromator graphite
_diffrn_radiation_source 'fine-focus sealed tube'
_diffrn_radiation_type MoK\a
_diffrn_radiation_wavelength 0.71073
_diffrn_reflns_av_R_equivalents 0.0395
_diffrn_reflns_av_sigmaI/netI 0.0341
_diffrn_reflns_limit_h_max 42
_diffrn_reflns_limit_h_min -41
_diffrn_reflns_limit_k_max 7
_diffrn_reflns_limit_k_min -3
_diffrn_reflns_limit_l_max 6
_diffrn_reflns_limit_l_min -8
_diffrn_reflns_number 5197
_diffrn_reflns_theta_full 25.24
_diffrn_reflns_theta_max 25.24
_diffrn_reflns_theta_min 3.30
_exptl_absorpt_coefficient_mu 0.099
_exptl_absorpt_correction_T_max 0.7457
_exptl_absorpt_correction_T_min 0.6233
_exptl_absorpt_correction_type multi-scan
_exptl_crystal_colour yellow
_exptl_crystal_density_diffrn 1.364
_exptl_crystal_density_method 'not measured'
_exptl_crystal_description block
_exptl_crystal_F_000 664
_exptl_crystal_size_max 0.50
_exptl_crystal_size_mid 0.40
_exptl_crystal_size_min 0.30
_refine_diff_density_max 0.216
_refine_diff_density_min -0.200
_refine_diff_density_rms 0.043
_refine_ls_extinction_method none
_refine_ls_goodness_of_fit_ref 1.054
_refine_ls_hydrogen_treatment riding
_refine_ls_matrix_type full
_refine_ls_number_parameters 110
_refine_ls_number_reflns 1407
_refine_ls_number_restraints 0
_refine_ls_restrained_S_all 1.054
_refine_ls_R_factor_all 0.0607
_refine_ls_R_factor_gt 0.0471
_refine_ls_shift/su_max 0.000
_refine_ls_shift/su_mean 0.000
_refine_ls_structure_factor_coef Fsqd
_refine_ls_weighting_details 'calc w=1/[\s^2^(Fo^2^)+(0.0725P)^2^+1.0183P] where P=(Fo^2^+2Fc^2^)/3'
_refine_ls_weighting_scheme calc
_refine_ls_wR_factor_gt 0.1245
_refine_ls_wR_factor_ref 0.1442
_reflns_number_gt 1110
_reflns_number_total 1407
_reflns_threshold_expression >2sigma(I)
_cod_data_source_file c3ra43470b.txt
_cod_data_source_block wy209
_cod_depositor_comments
;
The following automatic conversions were performed:

data item '_symmetry_cell_setting' value 'Monoclinic' was changed to
'monoclinic' in accordance with the
/home/saulius/struct/COD-crude-data/automatic-downloads/DataCite-retrospective/RSC/depositions/lib/dictionaries/cif_core.dic
dictionary named 'cif_core.dic' version 2.4.2 last updated on
2011-04-26.

Automatic conversion script
Id: cif_fix_values 6909 2019-04-08 15:41:33Z antanas 
;
_cod_original_cell_volume 1564.7(5)
_cod_original_sg_symbol_H-M C2/c
_cod_database_code 7239204

loop_
_symmetry_equiv_pos_as_xyz
'x, y, z'
'-x, y, -z+1/2'
'x+1/2, y+1/2, z'
'-x+1/2, y+1/2, -z+1/2'
'-x, -y, -z'
'x, -y, z-1/2'
'-x+1/2, -y+1/2, -z'
'x+1/2, -y+1/2, z-1/2'

loop_
_atom_site_label
_atom_site_type_symbol
_atom_site_fract_x
_atom_site_fract_y
_atom_site_fract_z
_atom_site_U_iso_or_equiv
_atom_site_adp_type
_atom_site_occupancy
_atom_site_symmetry_multiplicity
_atom_site_calc_flag
_atom_site_refinement_flags
F1 F 0.22324(4) 0.5066(3) 0.0638(2) 0.0875(6) Uani 1 1 d .
N1 N 0.0000 0.0454(3) 0.2500 0.0407(5) Uani 1 2 d S
C4 C 0.06639(5) 0.0652(3) 0.1960(3) 0.0437(5) Uani 1 1 d .
H4A H 0.0649 0.2116 0.2157 0.052 Uiso 1 1 calc R
C1 C 0.03205(5) -0.0655(3) 0.2210(2) 0.0393(4) Uani 1 1 d .
C2 C 0.03296(5) -0.2877(3) 0.2179(3) 0.0486(5) Uani 1 1 d .
H2B H 0.0554 -0.3596 0.1945 0.058 Uiso 1 1 calc R
C3 C 0.0000 -0.3993(4) 0.2500 0.0549(7) Uani 1 2 d S
H3 H 0.0000 -0.5478 0.2500 0.066 Uiso 1 2 calc SR
N2 N 0.09776(4) -0.0131(2) 0.1490(2) 0.0428(4) Uani 1 1 d .
C5 C 0.12926(5) 0.1252(3) 0.1259(2) 0.0405(4) Uani 1 1 d .
C6 C 0.16551(5) 0.0507(3) 0.1777(3) 0.0484(5) Uani 1 1 d .
H6A H 0.1685 -0.0868 0.2253 0.058 Uiso 1 1 calc R
C7 C 0.19723(5) 0.1792(4) 0.1593(3) 0.0580(6) Uani 1 1 d .
H7A H 0.2215 0.1314 0.1976 0.070 Uiso 1 1 calc R
C8 C 0.19201(5) 0.3802(4) 0.0826(3) 0.0565(6) Uani 1 1 d .
C9 C 0.15690(6) 0.4573(3) 0.0257(3) 0.0523(5) Uani 1 1 d .
H9A H 0.1543 0.5932 -0.0259 0.063 Uiso 1 1 calc R
C10 C 0.12540(5) 0.3296(3) 0.0465(3) 0.0454(5) Uani 1 1 d .
H10A H 0.1013 0.3793 0.0075 0.054 Uiso 1 1 calc R

loop_
_atom_site_aniso_label
_atom_site_aniso_U_11
_atom_site_aniso_U_22
_atom_site_aniso_U_33
_atom_site_aniso_U_23
_atom_site_aniso_U_13
_atom_site_aniso_U_12
F1 0.0617(9) 0.1018(13) 0.0991(12) 0.0071(8) 0.0050(7) -0.0364(8)
N1 0.0414(11) 0.0323(11) 0.0485(13) 0.000 0.0043(9) 0.000
C4 0.0451(10) 0.0342(9) 0.0518(11) -0.0014(7) 0.0034(8) -0.0005(7)
C1 0.0413(9) 0.0341(10) 0.0423(10) -0.0006(7) 0.0009(7) 0.0016(7)
C2 0.0455(10) 0.0335(10) 0.0667(13) -0.0025(8) 0.0009(8) 0.0058(7)
C3 0.0568(16) 0.0287(14) 0.079(2) 0.000 0.0000(14) 0.000
N2 0.0409(8) 0.0404(9) 0.0473(9) -0.0004(6) 0.0022(6) 0.0019(6)
C5 0.0410(9) 0.0420(10) 0.0386(9) -0.0044(7) 0.0042(7) 0.0003(8)
C6 0.0436(10) 0.0510(12) 0.0507(11) 0.0009(8) 0.0034(8) 0.0068(8)
C7 0.0386(10) 0.0780(16) 0.0573(13) -0.0019(10) 0.0004(8) 0.0045(9)
C8 0.0467(11) 0.0702(15) 0.0528(12) -0.0039(10) 0.0060(8) -0.0170(10)
C9 0.0596(12) 0.0500(12) 0.0476(11) 0.0025(8) 0.0059(9) -0.0079(9)
C10 0.0425(9) 0.0469(11) 0.0467(11) 0.0014(8) 0.0020(8) 0.0020(8)

loop_
_atom_type_symbol
_atom_type_description
_atom_type_scat_dispersion_real
_atom_type_scat_dispersion_imag
_atom_type_scat_source
C C 0.0033 0.0016 'International Tables Vol C Tables 4.2.6.8 and 6.1.1.4'
H H 0.0000 0.0000 'International Tables Vol C Tables 4.2.6.8 and 6.1.1.4'
N N 0.0061 0.0033 'International Tables Vol C Tables 4.2.6.8 and 6.1.1.4'
F F 0.0171 0.0103 'International Tables Vol C Tables 4.2.6.8 and 6.1.1.4'

loop_
_geom_angle_atom_site_label_1
_geom_angle_atom_site_label_2
_geom_angle_atom_site_label_3
_geom_angle
_geom_angle_site_symmetry_3
C1 N1 C1 117.8(2) 2
N2 C4 C1 122.87(17) .
N1 C1 C2 122.61(17) .
N1 C1 C4 115.13(16) .
C2 C1 C4 122.26(16) .
C3 C2 C1 118.96(18) .
C2 C3 C2 119.0(2) 2
C4 N2 C5 119.05(15) .
C6 C5 C10 118.91(17) .
C6 C5 N2 118.09(16) .
C10 C5 N2 122.95(15) .
C7 C6 C5 120.54(19) .
C8 C7 C6 118.47(18) .
F1 C8 C9 118.8(2) .
F1 C8 C7 118.51(19) .
C9 C8 C7 122.71(18) .
C8 C9 C10 118.53(19) .
C9 C10 C5 120.78(17) .

loop_
_geom_bond_atom_site_label_1
_geom_bond_atom_site_label_2
_geom_bond_distance
_geom_bond_site_symmetry_2
F1 C8 1.363(2) .
N1 C1 1.3453(19) .
N1 C1 1.3454(19) 2
C4 N2 1.264(2) .
C4 C1 1.473(2) .
C1 C2 1.393(3) .
C2 C3 1.379(2) .
C3 C2 1.379(2) 2
N2 C5 1.419(2) .
C5 C6 1.386(2) .
C5 C10 1.404(3) .
C6 C7 1.384(3) .
C7 C8 1.381(3) .
C8 C9 1.365(3) .
C9 C10 1.377(3) .
